data_4125090
loop_
_publ_author_name
'Yuan, Shuai'
'Qin, Jun-Sheng'
'Zou, Lanfang'
'Chen, Ying-Pin'
'Wang, Xuan'
'Zhang, Qiang'
'Zhou, Hong-Cai'

_publ_section_title
;
 Thermodynamically Guided Synthesis of Mixed-Linker Zr-MOFs with Enhanced
 Tunability.
;
_journal_name_full 'Journal of the American Chemical Society'
_journal_paper_doi 10.1021/jacs.6b03263
_journal_year 2016
_chemical_formula_moiety '(Zr6 O8 O4) (C27 H15 O6)2 (C48 H26 N4 O8 Ni)'
_chemical_formula_sum 'C102 H54 N4 Ni O32 Zr6'
_chemical_formula_weight 2453.52
_chemical_name_systematic
; 
 ? 
;
_space_group_IT_number 191
_symmetry_cell_setting hexagonal
_symmetry_space_group_name_Hall '-P 6 2'
_symmetry_space_group_name_H-M 'P 6/m m m'
_atom_sites_solution_hydrogens geom
_atom_sites_solution_primary direct
_atom_sites_solution_secondary difmap
_audit_creation_method SHELXL-97
_cell_angle_alpha 90.00
_cell_angle_beta 90.00
_cell_angle_gamma 120.00
_cell_formula_units_Z 1
_cell_length_a 20.069(3)
_cell_length_b 20.069
_cell_length_c 18.917(4)
_cell_measurement_reflns_used 5655
_cell_measurement_temperature 296(2)
_cell_measurement_theta_max 33.1966
_cell_measurement_theta_min 2.3356
_cell_volume 6598.3(17)
_computing_cell_refinement 'SAINT+ ver. (Bruker, 2001)'
_computing_data_collection 'APEX2  (Bruker, 2008)'
_computing_data_reduction 'SAINT+ ver. (Bruker, 2001)'
_computing_molecular_graphics 'SHELXTL (Sheldrick, 2008)'
_computing_publication_material 'SHELXTL (Sheldrick, 2008)'
_computing_structure_refinement 'SHELXL-97 (Sheldrick, 2008)'
_computing_structure_solution 'SHELXS-97 (Sheldrick, 2008)'
_diffrn_ambient_temperature 296(2)
_diffrn_measured_fraction_theta_full 0.979
_diffrn_measured_fraction_theta_max 0.979
_diffrn_measurement_device_type 'Micro-focus Copper source IuS CMOS detector'
_diffrn_measurement_method 'phi and omega scans'
_diffrn_radiation_monochromator graphite
_diffrn_radiation_source 'fine-focus sealed tube'
_diffrn_radiation_type CuK\a
_diffrn_radiation_wavelength 1.54184
_diffrn_reflns_av_R_equivalents 0.2725
_diffrn_reflns_av_sigmaI/netI 0.0465
_diffrn_reflns_limit_h_max 14
_diffrn_reflns_limit_h_min -14
_diffrn_reflns_limit_k_max 14
_diffrn_reflns_limit_k_min -14
_diffrn_reflns_limit_l_max 13
_diffrn_reflns_limit_l_min -13
_diffrn_reflns_number 36481
_diffrn_reflns_theta_full 33.97
_diffrn_reflns_theta_max 33.97
_diffrn_reflns_theta_min 2.34
_exptl_absorpt_coefficient_mu 2.216
_exptl_absorpt_correction_T_max 0.9782
_exptl_absorpt_correction_T_min 0.8973
_exptl_absorpt_correction_type multi-scan
_exptl_absorpt_process_details 'SADABS (Sheldrick, 2008)'
_exptl_crystal_colour Red
_exptl_crystal_density_diffrn 0.617
_exptl_crystal_density_meas ?
_exptl_crystal_density_method 'not measured'
_exptl_crystal_description 'Hexagonal Sheet'
_exptl_crystal_F_000 1218
_exptl_crystal_size_max 0.05
_exptl_crystal_size_mid 0.01
_exptl_crystal_size_min 0.01
_refine_diff_density_max 0.317
_refine_diff_density_min -0.318
_refine_diff_density_rms 0.070
_refine_ls_extinction_coef 0.000150(19)
_refine_ls_extinction_expression Fc^*^=kFc[1+0.001xFc^2^\l^3^/sin(2\q)]^-1/4^
_refine_ls_extinction_method SHELXL
_refine_ls_goodness_of_fit_ref 1.009
_refine_ls_hydrogen_treatment constr
_refine_ls_matrix_type full
_refine_ls_number_parameters 91
_refine_ls_number_reflns 568
_refine_ls_number_restraints 108
_refine_ls_restrained_S_all 0.998
_refine_ls_R_factor_all 0.1475
_refine_ls_R_factor_gt 0.1458
_refine_ls_shift/su_max 0.001
_refine_ls_shift/su_mean 0.000
_refine_ls_structure_factor_coef Fsqd
_refine_ls_weighting_details 'calc w=1/[\s^2^(Fo^2^)+(0.0300P)^2^+187.0000P] where P=(Fo^2^+2Fc^2^)/3'
_refine_ls_weighting_scheme calc
_refine_ls_wR_factor_gt 0.2875
_refine_ls_wR_factor_ref 0.2887
_reflns_number_gt 556
_reflns_number_total 568
_reflns_threshold_expression >2sigma(I)
_cod_data_source_file ja6b03263_si_002.cif
_cod_data_source_block PCN134
_cod_depositor_comments
;
The following automatic conversions were performed:

'_symmetry_cell_setting' value 'Hexagonal' changed to 'hexagonal'
according to
/usr/data/users/saulius/crontab/automatic-downloads/rss-feeds/ACS/lib/dictionaries/cif_core.dic
dictionary named 'cif_core.dic' version 2.4.2 from 2011-04-26.

'_exptl_crystal_density_meas' value 'not measured' was changed to '?'
- the value is perceived as not measured.

Automatic conversion script
Id: cif_fix_values 4268 2015-11-12 08:31:59Z antanas 
;
_cod_original_cell_volume 6598.2(17)
_cod_original_sg_symbol_H-M P6/mmm
_cod_database_code 4125090
_platon_squeeze_void_probe_radius 1.20

loop_
_symmetry_equiv_pos_as_xyz
'x, y, z'
'x-y, x, z'
'-y, x-y, z'
'-x, -y, z'
'-x+y, -x, z'
'y, -x+y, z'
'x-y, -y, -z'
'-x, -x+y, -z'
'y, x, -z'
'-y, -x, -z'
'-x+y, y, -z'
'x, x-y, -z'
'-x, -y, -z'
'-x+y, -x, -z'
'y, -x+y, -z'
'x, y, -z'
'x-y, x, -z'
'-y, x-y, -z'
'-x+y, y, z'
'x, x-y, z'
'-y, -x, z'
'y, x, z'
'x-y, -y, z'
'-x, -x+y, z'

loop_
_atom_site_label
_atom_site_type_symbol
_atom_site_fract_x
_atom_site_fract_y
_atom_site_fract_z
_atom_site_U_iso_or_equiv
_atom_site_adp_type
_atom_site_occupancy
_atom_site_symmetry_multiplicity
_atom_site_calc_flag
_atom_site_refinement_flags
_atom_site_disorder_assembly
_atom_site_disorder_group
Zr1 Zr 0.8994(2) 0.8994(2) 0.4256(3) 0.0791(17) Uani 0.50 2 d SPD . .
O8S O 0.9026(10) 0.9026(10) 0.4632(5) 0.19(3) Uani 0.50 2 d SPDU . .
O1S O 1.0000 1.0000 0.377(2) 0.097(15) Uani 1 12 d S . .
O1 O 0.8557(8) 0.7777(7) 0.4500(10) 0.190(8) Uani 0.50 1 d PD . .
C1 C 0.8733(5) 0.7465(9) 0.5000 0.190(8) Uani 1 4 d SDU . .
C2 C 0.8298(2) 0.6596(4) 0.5000 0.190(8) Uani 1 4 d SDU . .
C3 C 0.8510(3) 0.6199(3) 0.4533(3) 0.190(8) Uani 0.50 1 d PD . .
H3A H 0.8926 0.6477 0.4207 0.228 Uiso 0.50 1 d PR A .
C4 C 0.8110(3) 0.5399(3) 0.4534(4) 0.190(8) Uani 0.50 1 d PD . .
H4A H 0.8248 0.5121 0.4207 0.228 Uiso 0.50 1 d PR . .
C5 C 0.7501(2) 0.5001(5) 0.5000 0.190(8) Uani 1 4 d SD . .
C6 C 0.7066(2) 0.4132(5) 0.5000 0.190(8) Uani 1 4 d SD . .
C7 C 0.62668(7) 0.37332(7) 0.5000 0.190(8) Uani 1 4 d SD . .
H7A H 0.5991 0.4009 0.5000 0.228 Uiso 0.25 1 d PR A .
O11 O 0.8568(14) 0.9284(7) 0.3243(11) 0.216(14) Uani 0.67 2 d SPD . 1
C11 C 0.8696(3) 1.0000 0.3110(3) 0.31(3) Uani 0.33 2 d SPDU . 1
C12 C 0.8042(2) 1.0000 0.26989(19) 0.31(3) Uani 0.33 2 d SPDU . 1
C13 C 0.8306(2) 1.0691(3) 0.2325(2) 0.31(3) Uani 0.17 1 d PD . 1
H13A H 0.8840 1.1163 0.2292 0.374 Uiso 0.33 2 d SPR . 1
C14 C 0.7798(3) 1.0813(4) 0.1909(3) 0.31(3) Uani 0.17 1 d PD . 1
H14A H 0.7961 1.1244 0.1596 0.374 Uiso 0.17 1 d PR . 1
C13B C 0.7268(4) 0.9423(4) 0.2664(4) 0.31(3) Uani 0.17 1 d PD . 1
H13B H 0.7107 0.8993 0.2976 0.374 Uiso 0.17 1 d PR . 1
C14B C 0.6759(6) 0.9547(4) 0.2246(5) 0.31(3) Uani 0.17 1 d PD . 1
H14B H 0.6225 0.9162 0.2278 0.374 Uiso 0.17 1 d PR . 1
C15 C 0.7016(4) 1.0239(5) 0.1866(4) 0.31(3) Uani 0.17 1 d PD . 1
C16 C 0.6489(10) 1.0458(7) 0.1362(8) 0.31(3) Uani 0.17 1 d PD . 1
N31 N 0.635(2) 1.057(2) 0.0000 0.31(3) Uani 0.17 2 d SPDU . 1
C18 C 0.731(2) 1.0398(9) 0.0368(11) 0.31(3) Uani 0.17 1 d PD . 1
H18A H 0.7714 1.0424 0.0664 0.374 Uiso 0.17 1 d PR . 1
C17 C 0.669(2) 1.0477(8) 0.0617(17) 0.31(3) Uani 0.17 1 d PD . 1
N32 N 0.5324(12) 1.065(2) 0.114(2) 0.31(3) Uani 0.17 2 d SPDU . 1
C20 C 0.5608(12) 1.0533(18) 0.227(2) 0.31(3) Uani 0.17 1 d PD . 1
H20A H 0.5882 1.0515 0.2680 0.374 Uiso 0.17 1 d PR . 1
C19 C 0.5839(17) 1.0549(17) 0.156(2) 0.31(3) Uani 0.17 1 d PD . 1
Ni1 Ni 0.5220(13) 1.044(3) 0.0000 0.146(19) Uani 0.17 4 d SPU . 1
O11S O 0.826(4) 0.913(2) 0.346(4) 0.216(14) Uani 0.17 1 d PD A 2

loop_
_atom_site_aniso_label
_atom_site_aniso_U_11
_atom_site_aniso_U_22
_atom_site_aniso_U_33
_atom_site_aniso_U_23
_atom_site_aniso_U_13
_atom_site_aniso_U_12
Zr1 0.0569(16) 0.0569(16) 0.126(4) -0.034(3) -0.034(3) 0.030(2)
O8S 0.190(18) 0.190(18) 0.25(7) 0.05(3) 0.05(3) 0.14(2)
O1S 0.064(16) 0.064(16) 0.16(4) 0.000 0.000 0.032(8)
O1 0.049(8) 0.050(9) 0.46(2) -0.020(15) 0.008(13) 0.018(7)
C1 0.049(8) 0.050(9) 0.46(2) -0.020(15) 0.008(13) 0.018(7)
C2 0.049(8) 0.050(9) 0.46(2) -0.020(15) 0.008(13) 0.018(7)
C3 0.049(8) 0.050(9) 0.46(2) -0.020(15) 0.008(13) 0.018(7)
C4 0.049(8) 0.050(9) 0.46(2) -0.020(15) 0.008(13) 0.018(7)
C5 0.049(8) 0.050(9) 0.46(2) -0.020(15) 0.008(13) 0.018(7)
C6 0.049(8) 0.050(9) 0.46(2) -0.020(15) 0.008(13) 0.018(7)
C7 0.049(8) 0.050(9) 0.46(2) -0.020(15) 0.008(13) 0.018(7)
O11 0.08(2) 0.31(2) 0.18(2) -0.011(11) -0.02(2) 0.038(12)
C11 0.31(4) 0.50(6) 0.19(4) 0.000 -0.02(3) 0.25(3)
C12 0.31(4) 0.50(6) 0.19(4) 0.000 -0.02(3) 0.25(3)
C13 0.31(4) 0.50(6) 0.19(4) 0.000 -0.02(3) 0.25(3)
C14 0.31(4) 0.50(6) 0.19(4) 0.000 -0.02(3) 0.25(3)
C13B 0.31(4) 0.50(6) 0.19(4) 0.000 -0.02(3) 0.25(3)
C14B 0.31(4) 0.50(6) 0.19(4) 0.000 -0.02(3) 0.25(3)
C15 0.31(4) 0.50(6) 0.19(4) 0.000 -0.02(3) 0.25(3)
C16 0.31(4) 0.50(6) 0.19(4) 0.000 -0.02(3) 0.25(3)
N31 0.31(4) 0.50(6) 0.19(4) 0.000 -0.02(3) 0.25(3)
C18 0.31(4) 0.50(6) 0.19(4) 0.000 -0.02(3) 0.25(3)
C17 0.31(4) 0.50(6) 0.19(4) 0.000 -0.02(3) 0.25(3)
N32 0.31(4) 0.50(6) 0.19(4) 0.000 -0.02(3) 0.25(3)
C20 0.31(4) 0.50(6) 0.19(4) 0.000 -0.02(3) 0.25(3)
C19 0.31(4) 0.50(6) 0.19(4) 0.000 -0.02(3) 0.25(3)
Ni1 0.114(18) 0.34(6) 0.056(18) 0.000 0.000 0.17(3)
O11S 0.08(2) 0.31(2) 0.18(2) -0.011(11) -0.02(2) 0.038(12)

loop_
_atom_type_symbol
_atom_type_description
_atom_type_scat_dispersion_real
_atom_type_scat_dispersion_imag
_atom_type_scat_source
Zr Zr -0.1862 2.2449 'International Tables Vol C Tables 4.2.6.8 and 6.1.1.4'
C C 0.0181 0.0091 'International Tables Vol C Tables 4.2.6.8 and 6.1.1.4'
Ni Ni -3.0029 0.5091 'International Tables Vol C Tables 4.2.6.8 and 6.1.1.4'
O O 0.0492 0.0322 'International Tables Vol C Tables 4.2.6.8 and 6.1.1.4'
N N 0.0311 0.0180 'International Tables Vol C Tables 4.2.6.8 and 6.1.1.4'
H H 0.0000 0.0000 'International Tables Vol C Tables 4.2.6.8 and 6.1.1.4'

loop_
_geom_angle_atom_site_label_1
_geom_angle_atom_site_label_2
_geom_angle_atom_site_label_3
_geom_angle
_geom_angle_site_symmetry_1
_geom_angle_site_symmetry_3
O8S Zr1 Zr1 87.4(9) . 6_565
O8S Zr1 Zr1 87.4(9) . 2_655
Zr1 Zr1 Zr1 120.001(3) 6_565 2_655
O8S Zr1 O8S 3.4(12) . 16_556
Zr1 Zr1 O8S 89.1(3) 6_565 16_556
Zr1 Zr1 O8S 89.1(3) 2_655 16_556
O8S Zr1 O8S 67.7(11) . 6_565
Zr1 Zr1 O8S 19.7(4) 6_565 6_565
Zr1 Zr1 O8S 116.6(5) 2_655 6_565
O8S Zr1 O8S 69.4(6) 16_556 6_565
O8S Zr1 O8S 67.7(11) . 2_655
Zr1 Zr1 O8S 116.6(5) 6_565 2_655
Zr1 Zr1 O8S 19.7(4) 2_655 2_655
O8S Zr1 O8S 69.4(6) 16_556 2_655
O8S Zr1 O8S 106.6(11) 6_565 2_655
O8S Zr1 O1 81.9(14) . 22
Zr1 Zr1 O1 81.0(4) 6_565 22
Zr1 Zr1 O1 156.0(5) 2_655 22
O8S Zr1 O1 79.2(7) 16_556 22
O8S Zr1 O1 78.9(6) 6_565 22
O8S Zr1 O1 143.0(6) 2_655 22
O8S Zr1 O1 81.9(14) . .
Zr1 Zr1 O1 156.0(5) 6_565 .
Zr1 Zr1 O1 81.0(4) 2_655 .
O8S Zr1 O1 79.2(7) 16_556 .
O8S Zr1 O1 143.0(7) 6_565 .
O8S Zr1 O1 78.9(6) 2_655 .
O1 Zr1 O1 76.4(8) 22 .
O8S Zr1 O1S 109(2) . .
Zr1 Zr1 O1S 62.9(2) 6_565 .
Zr1 Zr1 O1S 62.9(2) 2_655 .
O8S Zr1 O1S 112.6(12) 16_556 .
O8S Zr1 O1S 71.9(7) 6_565 .
O8S Zr1 O1S 71.9(7) 2_655 .
O1 Zr1 O1S 141.0(5) 22 .
O1 Zr1 O1S 141.0(5) . .
O8S Zr1 O11S 134.4(17) . 2_655
Zr1 Zr1 O11S 136.7(19) 6_565 2_655
Zr1 Zr1 O11S 63.0(8) 2_655 2_655
O8S Zr1 O11S 133.3(17) 16_556 2_655
O8S Zr1 O11S 155.6(19) 6_565 2_655
O8S Zr1 O11S 79.4(10) 2_655 2_655
O1 Zr1 O11S 111.0(12) 22 2_655
O1 Zr1 O11S 61(2) . 2_655
O1S Zr1 O11S 88.2(19) . 2_655
O8S Zr1 O11S 134.4(17) . .
Zr1 Zr1 O11S 63.0(8) 6_565 .
Zr1 Zr1 O11S 136.7(19) 2_655 .
O8S Zr1 O11S 133.3(17) 16_556 .
O8S Zr1 O11S 79.4(10) 6_565 .
O8S Zr1 O11S 155.6(19) 2_655 .
O1 Zr1 O11S 61(2) 22 .
O1 Zr1 O11S 111.0(12) . .
O1S Zr1 O11S 88.2(19) . .
O11S Zr1 O11S 86(2) 2_655 .
O8S Zr1 C11 169.8(18) . 2_655
Zr1 Zr1 C11 97.64(9) 6_565 2_655
Zr1 Zr1 C11 97.65(9) 2_655 2_655
O8S Zr1 C11 166.3(7) 16_556 2_655
O8S Zr1 C11 117.1(4) 6_565 2_655
O8S Zr1 C11 117.1(4) 2_655 2_655
O1 Zr1 C11 90.1(5) 22 2_655
O1 Zr1 C11 90.1(5) . 2_655
O1S Zr1 C11 81.1(10) . 2_655
O11S Zr1 C11 43.4(14) 2_655 2_655
O11S Zr1 C11 43.4(14) . 2_655
Zr1 O8S O8S 174.8(19) . 16_556
Zr1 O8S Zr1 173(2) . 9_556
O8S O8S Zr1 1.8(7) 16_556 9_556
Zr1 O8S Zr1 72.9(8) . 2_655
O8S O8S Zr1 109.7(3) 16_556 2_655
Zr1 O8S Zr1 110.5(5) 9_556 2_655
Zr1 O8S Zr1 72.9(7) . 6_565
O8S O8S Zr1 109.7(3) 16_556 6_565
Zr1 O8S Zr1 110.5(5) 9_556 6_565
Zr1 O8S Zr1 111.9(8) 2_655 6_565
Zr1 O1S Zr1 54.2(5) . 6_565
Zr1 O1S Zr1 131(2) . 4_775
Zr1 O1S Zr1 104.2(12) 6_565 4_775
Zr1 O1S Zr1 104.2(12) . 5_675
Zr1 O1S Zr1 54.2(5) 6_565 5_675
Zr1 O1S Zr1 54.2(5) 4_775 5_675
Zr1 O1S Zr1 104.2(12) . 3_765
Zr1 O1S Zr1 131(2) 6_565 3_765
Zr1 O1S Zr1 54.2(5) 4_775 3_765
Zr1 O1S Zr1 104.2(12) 5_675 3_765
Zr1 O1S Zr1 54.2(5) . 2_655
Zr1 O1S Zr1 104.2(12) 6_565 2_655
Zr1 O1S Zr1 104.2(12) 4_775 2_655
Zr1 O1S Zr1 131(2) 5_675 2_655
Zr1 O1S Zr1 54.2(5) 3_765 2_655
C1 O1 O1 58.6(8) . 19_655
C1 O1 Zr1 130.4(13) . .
O1 O1 Zr1 99.0(4) 19_655 .
C1 O1 Zr1 97.7(10) . 2_655
O1 O1 Zr1 52.2(3) 19_655 2_655
Zr1 O1 Zr1 46.8(3) . 2_655
O1 C1 O1 95(2) 11_656 19_655
O1 C1 O1 130(2) 11_656 .
O1 C1 O1 62.9(15) 19_655 .
O1 C1 O1 62.9(15) 11_656 16_556
O1 C1 O1 130(2) 19_655 16_556
O1 C1 O1 95.5(19) . 16_556
O1 C1 C2 115.1(10) 11_656 .
O1 C1 C2 115.1(10) 19_655 .
O1 C1 C2 115.1(10) . .
O1 C1 C2 115.1(10) 16_556 .
C3 C2 C3 78.8(6) 19_655 11_656
C3 C2 C3 120.6(7) 19_655 16_556
C3 C2 C3 72.7(6) 11_656 16_556
C3 C2 C3 72.7(6) 19_655 .
C3 C2 C3 120.6(7) 11_656 .
C3 C2 C3 78.8(6) 16_556 .
C3 C2 C1 119.7(3) 19_655 .
C3 C2 C1 119.7(3) 11_656 .
C3 C2 C1 119.7(4) 16_556 .
C3 C2 C1 119.7(4) . .
C2 C3 C4 119.6(6) . .
C2 C3 C3 53.6(3) . 19_655
C4 C3 C3 89.9(3) . 19_655
C2 C3 C3 50.6(3) . 16_556
C4 C3 C3 90.0(3) . 16_556
C3 C3 C3 89.999(1) 19_655 16_556
C2 C3 H3A 120.1 . .
C4 C3 H3A 120.2 . .
C3 C3 H3A 125.4 19_655 .
C3 C3 H3A 130.0 16_556 .
C5 C4 C3 119.8(6) . .
C5 C4 C4 53.7(3) . 19_655
C3 C4 C4 90.1(3) . 19_655
C5 C4 C4 50.6(3) . 16_556
C3 C4 C4 90.0(3) . 16_556
C4 C4 C4 90.002(1) 19_655 16_556
C5 C4 H4A 120.1 . .
C3 C4 H4A 120.1 . .
C4 C4 H4A 125.4 19_655 .
C4 C4 H4A 130.0 16_556 .
C4 C5 C4 78.8(7) 11_656 19_655
C4 C5 C4 120.4(8) 11_656 .
C4 C5 C4 72.6(7) 19_655 .
C4 C5 C4 72.6(7) 11_656 16_556
C4 C5 C4 120.4(8) 19_655 16_556
C4 C5 C4 78.8(7) . 16_556
C4 C5 C6 119.8(4) 11_656 .
C4 C5 C6 119.8(4) 19_655 .
C4 C5 C6 119.8(4) . .
C4 C5 C6 119.8(4) 16_556 .
C7 C6 C7 120.1(6) 19_655 .
C7 C6 C5 120.0(3) 19_655 .
C7 C6 C5 120.0(3) . .
C6 C7 C6 119.9(6) 3_655 .
C6 C7 H7A 120.0 3_655 .
C6 C7 H7A 120.0 . .
C11 O11 C11 151.2(15) . 2_655
C11 O11 Zr1 71.1(8) . 6_565
C11 O11 Zr1 122.0(14) 2_655 6_565
C11 O11 Zr1 122.0(14) . .
C11 O11 Zr1 71.1(8) 2_655 .
Zr1 O11 Zr1 52.3(6) 6_565 .
O11 C11 O11 134(2) 6_565 .
O11 C11 C12 112.9(12) 6_565 .
O11 C11 C12 112.9(12) . .
O11 C11 Zr1 74.3(10) 6_565 6_565
O11 C11 Zr1 74.3(10) . 6_565
C12 C11 Zr1 136.1(3) . 6_565
C13B C12 C13B 91.5(8) 23_675 .
C13B C12 C13 44.1(5) 23_675 .
C13B C12 C13 120.5(5) . .
C13B C12 C13 120.5(5) 23_675 23_675
C13B C12 C13 44.1(4) . 23_675
C13 C12 C13 117.6(4) . 23_675
C13B C12 C11 128.5(4) 23_675 .
C13B C12 C11 128.5(4) . .
C13 C12 C11 110.9(3) . .
C13 C12 C11 110.9(3) 23_675 .
C13B C13 C14 75.1(6) 23_675 .
C13B C13 C12 67.7(5) 23_675 .
C14 C13 C12 120.5(4) . .
C13B C13 C14B 41.9(5) 23_675 23_675
C14 C13 C14B 36.4(3) . 23_675
C12 C13 C14B 88.5(4) . 23_675
C13B C13 C13 123.2(5) 23_675 21_775
C14 C13 C13 106.0(3) . 21_775
C12 C13 C13 133.0(2) . 21_775
C14B C13 C13 131.8(2) 23_675 21_775
C13B C13 H13A 129.9 23_675 .
C14 C13 H13A 108.8 . .
C12 C13 H13A 130.7 . .
C14B C13 H13A 137.4 23_675 .
C13 C13 H13A 7.0 21_775 .
C14B C14 C13 100.1(7) 23_675 .
C14B C14 C15 35.8(5) 23_675 .
C13 C14 C15 120.0(5) . .
C14B C14 C13B 60.9(5) 23_675 23_675
C13 C14 C13B 41.9(4) . 23_675
C15 C14 C13B 91.0(5) . 23_675
C14B C14 H14A 130.9 23_675 .
C13 C14 H14A 123.6 . .
C15 C14 H14A 116.0 . .
C13B C14 H14A 144.3 23_675 .
C13 C13B C12 68.2(5) 23_675 .
C13 C13B C14B 108.3(7) 23_675 .
C12 C13B C14B 118.9(7) . .
C13 C13B C14 63.0(5) 23_675 23_675
C12 C13B C14 113.0(5) . 23_675
C14B C13B C14 48.5(5) . 23_675
C13 C13B C13B 100.9(5) 23_675 23_675
C12 C13B C13B 44.2(4) . 23_675
C14B C13B C13B 81.2(4) . 23_675
C14 C13B C13B 105.6(3) 23_675 23_675
C13 C13B H13B 98.1 23_675 .
C12 C13B H13B 116.8 . .
C14B C13B H13B 123.9 . .
C14 C13B H13B 113.1 23_675 .
C13B C13B H13B 141.2 23_675 .
C15 C14B C14 85.4(8) 23_675 23_675
C15 C14B C13B 136.9(10) 23_675 .
C14 C14B C13B 70.6(6) 23_675 .
C15 C14B C15 31.8(8) 23_675 .
C14 C14B C15 105.0(7) 23_675 .
C13B C14B C15 121.2(7) . .
C15 C14B C14B 63.4(9) 23_675 23_675
C14 C14B C14B 121.2(5) 23_675 23_675
C13B C14B C14B 98.8(4) . 23_675
C15 C14B C14B 31.6(4) . 23_675
C15 C14B C13 111.5(9) 23_675 23_675
C14 C14B C13 43.5(5) 23_675 23_675
C13B C14B C13 29.9(3) . 23_675
C15 C14B C13 109.7(6) . 23_675
C14B C14B C13 101.9(2) 23_675 23_675
C15 C14B H14B 102.4 23_675 .
C14 C14B H14B 98.8 23_675 .
C13B C14B H14B 115.9 . .
C15 C14B H14B 122.5 . .
C14B C14B H14B 134.3 23_675 .
C13 C14B H14B 123.1 23_675 .
C15 C15 C14B 116.6(9) 23_675 23_675
C15 C15 C14 135.0(4) 23_675 .
C14B C15 C14 58.8(9) 23_675 .
C15 C15 C14B 31.6(4) 23_675 .
C14B C15 C14B 85.0(11) 23_675 .
C14 C15 C14B 118.9(6) . .
C15 C15 C16 103.4(5) 23_675 .
C14B C15 C16 124.7(9) 23_675 .
C14 C15 C16 114.8(8) . .
C14B C15 C16 126.3(8) . .
C15 C15 C16 52.7(5) 23_675 23_675
C14B C15 C16 145.3(9) 23_675 23_675
C14 C15 C16 154.8(5) . 23_675
C14B C15 C16 78.9(6) . 23_675
C16 C15 C16 50.7(8) . 23_675
C19 C16 C17 120(3) . .
C19 C16 C16 96.2(11) . 23_675
C17 C16 C16 91.3(7) . 23_675
C19 C16 C15 128.5(19) . .
C17 C16 C15 111.5(19) . .
C16 C16 C15 76.6(5) 23_675 .
C19 C16 C15 123.7(17) . 23_675
C17 C16 C15 108.0(16) . 23_675
C16 C16 C15 52.7(5) 23_675 23_675
C15 C16 C15 23.8(5) . 23_675
C17 N31 C17 112(4) . 16
C17 N31 Ni1 122.0(19) . .
C17 N31 Ni1 122.0(19) 16 .
C18 C18 C18 90.001(10) 23_675 16
C18 C18 C17 95.6(6) 23_675 .
C18 C18 C17 109.3(16) 16 .
C18 C18 C18 45.2(11) 23_675 7_675
C18 C18 C18 44.8(11) 16 7_675
C17 C18 C18 107.6(11) . 7_675
C18 C18 H18A 92.8 23_675 .
C18 C18 H18A 125.7 16 .
C17 C18 H18A 124.2 . .
C18 C18 H18A 116.6 7_675 .
N31 C17 C18 104(3) . .
N31 C17 C16 132(3) . .
C18 C17 C16 124(3) . .
N31 C17 C17 96.6(12) . 23_675
C18 C17 C17 84.4(6) . 23_675
C16 C17 C17 88.7(7) . 23_675
C19 N32 C19 109(4) . 19
C19 N32 Ni1 123(2) . .
C19 N32 Ni1 123(2) 19 .
C20 C20 C19 108.4(17) 19 .
C20 C20 C20 90.00(2) 19 23_675
C19 C20 C20 91.1(15) . 23_675
C20 C20 H20A 126.3 19 .
C19 C20 H20A 125.2 . .
C20 C20 H20A 88.2 23_675 .
N32 C19 C20 106(3) . .
N32 C19 C16 130(3) . .
C20 C19 C16 123(3) . .
N32 C19 C19 97.1(18) . 23_675
C20 C19 C19 88.9(15) . 23_675
C16 C19 C19 83.8(11) . 23_675
Ni1 Ni1 N31 96.0(16) 13_675 19
Ni1 Ni1 N31 96.0(15) 13_675 .
N31 Ni1 N31 168(3) 19 .
Ni1 Ni1 N32 99.5(16) 13_675 .
N31 Ni1 N32 89.0(4) 19 .
N31 Ni1 N32 89.0(4) . .
Ni1 Ni1 N32 99.5(16) 13_675 16
N31 Ni1 N32 89.0(4) 19 16
N31 Ni1 N32 89.0(4) . 16
N32 Ni1 N32 161(3) . 16
Zr1 O11S Zr1 54.1(16) 6_565 .

loop_
_geom_bond_atom_site_label_1
_geom_bond_atom_site_label_2
_geom_bond_distance
_geom_bond_site_symmetry_2
Zr1 O8S 0.714(13) .
Zr1 Zr1 2.019(4) 6_565
Zr1 Zr1 2.019(4) 2_655
Zr1 O8S 2.105(9) 16_556
Zr1 O8S 2.111(8) 6_565
Zr1 O8S 2.111(8) 2_655
Zr1 O1 2.191(13) 22
Zr1 O1 2.192(13) .
Zr1 O1S 2.216(18) .
Zr1 O11S 2.22(6) 2_655
Zr1 O11S 2.22(6) .
Zr1 C11 2.249(7) 2_655
O8S O8S 1.393(19) 16_556
O8S Zr1 2.105(9) 9_556
O8S Zr1 2.111(8) 2_655
O8S Zr1 2.111(8) 6_565
O1S Zr1 2.216(18) 6_565
O1S Zr1 2.216(18) 4_775
O1S Zr1 2.216(18) 5_675
O1S Zr1 2.216(18) 3_765
O1S Zr1 2.216(18) 2_655
O1 C1 1.277(14) .
O1 O1 1.33(3) 19_655
O1 Zr1 2.737(13) 2_655
C1 O1 1.277(14) 11_656
C1 O1 1.277(14) 19_655
C1 O1 1.277(14) 16_556
C1 C2 1.512(16) .
C2 C3 1.391(5) 19_655
C2 C3 1.391(5) 11_656
C2 C3 1.391(5) 16_556
C2 C3 1.391(5) .
C3 C4 1.391(4) .
C3 C3 1.649(13) 19_655
C3 C3 1.766(13) 16_556
C3 H3A 0.9599 .
C4 C5 1.391(5) .
C4 C4 1.647(14) 19_655
C4 C4 1.765(14) 16_556
C4 H4A 0.9602 .
C5 C4 1.391(5) 11_656
C5 C4 1.391(5) 19_655
C5 C4 1.391(5) 16_556
C5 C6 1.510(11) .
C6 C7 1.389(4) 19_655
C6 C7 1.389(4) .
C7 C6 1.389(4) 3_655
C7 H7A 0.9601 .
O11 C11 1.351(5) .
O11 C11 1.351(5) 2_655
O11 Zr1 2.29(2) 6_565
C11 O11 1.351(5) 6_565
C11 C12 1.525(8) .
C11 Zr1 2.249(7) 6_565
C12 C13B 1.399(6) 23_675
C12 C13B 1.399(7) .
C12 C13 1.404(5) .
C12 C13 1.404(5) 23_675
C13 C13B 1.052(10) 23_675
C13 C14 1.403(7) .
C13 C14B 2.007(13) 23_675
C13 C13 2.012(8) 21_775
C13 H13A 1.0162 .
C14 C14B 1.210(12) 23_675
C14 C15 1.410(7) .
C14 C13B 1.522(10) 23_675
C14 H14A 0.9600 .
C13B C13 1.052(10) 23_675
C13B C14B 1.410(9) .
C13B C14 1.522(10) 23_675
C13B C13B 2.005(15) 23_675
C13B H13B 0.9600 .
C14B C15 0.828(10) 23_675
C14B C14 1.210(11) 23_675
C14B C15 1.412(9) .
C14B C14B 1.573(14) 23_675
C14B C13 2.007(12) 23_675
C14B H14B 0.9600 .
C15 C15 0.832(16) 23_675
C15 C14B 0.828(10) 23_675
C15 C16 1.64(2) .
C15 C16 2.002(19) 23_675
C16 C19 1.45(3) .
C16 C17 1.46(3) .
C16 C16 1.59(3) 23_675
C16 C15 2.002(19) 23_675
N31 C17 1.41(4) .
N31 C17 1.41(4) 16
N31 Ni1 2.15(5) .
C18 C18 1.38(3) 23_675
C18 C18 1.39(4) 16
C18 C17 1.43(4) .
C18 C18 1.96(4) 7_675
C18 H18A 0.9598 .
C17 C17 1.66(3) 23_675
N32 C19 1.39(4) .
N32 C19 1.39(4) 19
N32 Ni1 2.19(5) .
C20 C20 1.37(5) 19
C20 C19 1.42(4) .
C20 C20 1.85(6) 23_675
C20 H20A 0.9600 .
C19 C19 1.91(6) 23_675
Ni1 Ni1 1.53(9) 13_675
Ni1 N31 2.15(5) 19
Ni1 N32 2.19(5) 16
O11S Zr1 2.22(6) 6_565

loop_
_geom_torsion_atom_site_label_1
_geom_torsion_atom_site_label_2
_geom_torsion_atom_site_label_3
_geom_torsion_atom_site_label_4
_geom_torsion
_geom_torsion_site_symmetry_1
_geom_torsion_site_symmetry_4
Zr1 Zr1 O8S O8S 119.90(6) 6_565 16_556
Zr1 Zr1 O8S O8S -119.90(18) 2_655 16_556
O8S Zr1 O8S O8S 119.90(7) 6_565 16_556
O8S Zr1 O8S O8S -119.89(17) 2_655 16_556
O1 Zr1 O8S O8S 38.6(4) 22 16_556
O1 Zr1 O8S O8S -38.6(4) . 16_556
O1S Zr1 O8S O8S 180(2) . 16_556
O11S Zr1 O8S O8S -73(2) 2_655 16_556
O11S Zr1 O8S O8S 73(3) . 16_556
C11 Zr1 O8S O8S 0.00(15) 2_655 16_556
Zr1 Zr1 O8S Zr1 119.90(3) 6_565 9_556
Zr1 Zr1 O8S Zr1 -119.90(12) 2_655 9_556
O8S Zr1 O8S Zr1 0.00(6) 16_556 9_556
O8S Zr1 O8S Zr1 119.90(3) 6_565 9_556
O8S Zr1 O8S Zr1 -119.89(12) 2_655 9_556
O1 Zr1 O8S Zr1 38.6(4) 22 9_556
O1 Zr1 O8S Zr1 -38.6(4) . 9_556
O1S Zr1 O8S Zr1 180.0(12) . 9_556
O11S Zr1 O8S Zr1 -73(2) 2_655 9_556
O11S Zr1 O8S Zr1 73(2) . 9_556
C11 Zr1 O8S Zr1 0.00(10) 2_655 9_556
Zr1 Zr1 O8S Zr1 -120.21(14) 6_565 2_655
O8S Zr1 O8S Zr1 119.90(19) 16_556 2_655
O8S Zr1 O8S Zr1 -120.21(14) 6_565 2_655
O8S Zr1 O8S Zr1 0.001(8) 2_655 2_655
O1 Zr1 O8S Zr1 158.5(4) 22 2_655
O1 Zr1 O8S Zr1 81.3(4) . 2_655
O1S Zr1 O8S Zr1 -60.10(8) . 2_655
O11S Zr1 O8S Zr1 47(3) 2_655 2_655
O11S Zr1 O8S Zr1 -167(2) . 2_655
C11 Zr1 O8S Zr1 119.90(9) 2_655 2_655
Zr1 Zr1 O8S Zr1 120.21(15) 2_655 6_565
O8S Zr1 O8S Zr1 -119.90(6) 16_556 6_565
O8S Zr1 O8S Zr1 -0.002(13) 6_565 6_565
O8S Zr1 O8S Zr1 120.21(14) 2_655 6_565
O1 Zr1 O8S Zr1 -81.3(4) 22 6_565
O1 Zr1 O8S Zr1 -158.5(4) . 6_565
O1S Zr1 O8S Zr1 60.10(8) . 6_565
O11S Zr1 O8S Zr1 167(2) 2_655 6_565
O11S Zr1 O8S Zr1 -47(3) . 6_565
C11 Zr1 O8S Zr1 -119.90(3) 2_655 6_565
O8S Zr1 O1S Zr1 -76.6(5) . 6_565
Zr1 Zr1 O1S Zr1 -153.2(10) 2_655 6_565
O8S Zr1 O1S Zr1 -76.6(5) 16_556 6_565
O8S Zr1 O1S Zr1 -19.1(6) 6_565 6_565
O8S Zr1 O1S Zr1 -134.1(9) 2_655 6_565
O1 Zr1 O1S Zr1 24.4(19) 22 6_565
O1 Zr1 O1S Zr1 -177.6(11) . 6_565
O11S Zr1 O1S Zr1 146.5(13) 2_655 6_565
O11S Zr1 O1S Zr1 60.3(13) . 6_565
C11 Zr1 O1S Zr1 103.4(5) 2_655 6_565
O8S Zr1 O1S Zr1 0.000(3) . 4_775
Zr1 Zr1 O1S Zr1 76.6(5) 6_565 4_775
Zr1 Zr1 O1S Zr1 -76.6(5) 2_655 4_775
O8S Zr1 O1S Zr1 0.000(3) 16_556 4_775
O8S Zr1 O1S Zr1 57.5(6) 6_565 4_775
O8S Zr1 O1S Zr1 -57.5(6) 2_655 4_775
O1 Zr1 O1S Zr1 101.0(15) 22 4_775
O1 Zr1 O1S Zr1 -101.0(15) . 4_775
O11S Zr1 O1S Zr1 -136.9(12) 2_655 4_775
O11S Zr1 O1S Zr1 136.9(12) . 4_775
C11 Zr1 O1S Zr1 180.000(2) 2_655 4_775
O8S Zr1 O1S Zr1 -54.5(11) . 5_675
Zr1 Zr1 O1S Zr1 22.1(6) 6_565 5_675
Zr1 Zr1 O1S Zr1 -131.1(16) 2_655 5_675
O8S Zr1 O1S Zr1 -54.5(11) 16_556 5_675
O8S Zr1 O1S Zr1 3.1(10) 6_565 5_675
O8S Zr1 O1S Zr1 -112.0(14) 2_655 5_675
O1 Zr1 O1S Zr1 47(2) 22 5_675
O1 Zr1 O1S Zr1 -155.4(8) . 5_675
O11S Zr1 O1S Zr1 168.6(16) 2_655 5_675
O11S Zr1 O1S Zr1 82.5(16) . 5_675
C11 Zr1 O1S Zr1 125.5(11) 2_655 5_675
O8S Zr1 O1S Zr1 54.5(11) . 3_765
Zr1 Zr1 O1S Zr1 131.1(16) 6_565 3_765
Zr1 Zr1 O1S Zr1 -22.1(6) 2_655 3_765
O8S Zr1 O1S Zr1 54.5(11) 16_556 3_765
O8S Zr1 O1S Zr1 112.0(14) 6_565 3_765
O8S Zr1 O1S Zr1 -3.1(10) 2_655 3_765
O1 Zr1 O1S Zr1 155.5(8) 22 3_765
O1 Zr1 O1S Zr1 -47(2) . 3_765
O11S Zr1 O1S Zr1 -82.5(16) 2_655 3_765
O11S Zr1 O1S Zr1 -168.6(16) . 3_765
C11 Zr1 O1S Zr1 -125.5(11) 2_655 3_765
O8S Zr1 O1S Zr1 76.6(5) . 2_655
Zr1 Zr1 O1S Zr1 153.2(10) 6_565 2_655
O8S Zr1 O1S Zr1 76.6(5) 16_556 2_655
O8S Zr1 O1S Zr1 134.1(9) 6_565 2_655
O8S Zr1 O1S Zr1 19.1(6) 2_655 2_655
O1 Zr1 O1S Zr1 177.6(11) 22 2_655
O1 Zr1 O1S Zr1 -24.4(19) . 2_655
O11S Zr1 O1S Zr1 -60.3(13) 2_655 2_655
O11S Zr1 O1S Zr1 -146.5(13) . 2_655
C11 Zr1 O1S Zr1 -103.4(5) 2_655 2_655
O8S Zr1 O1 C1 -32.6(18) . .
Zr1 Zr1 O1 C1 -96.8(14) 6_565 .
Zr1 Zr1 O1 C1 56.1(14) 2_655 .
O8S Zr1 O1 C1 -34.8(15) 16_556 .
O8S Zr1 O1 C1 -66.8(19) 6_565 .
O8S Zr1 O1 C1 36.1(14) 2_655 .
O1 Zr1 O1 C1 -116.1(12) 22 .
O1S Zr1 O1 C1 78(2) . .
O11S Zr1 O1 C1 120.0(19) 2_655 .
O11S Zr1 O1 C1 -167(2) . .
C11 Zr1 O1 C1 153.8(15) 2_655 .
O8S Zr1 O1 O1 -88.6(11) . 19_655
Zr1 Zr1 O1 O1 -152.9(10) 6_565 19_655
Zr1 Zr1 O1 O1 -0.002(2) 2_655 19_655
O8S Zr1 O1 O1 -90.8(4) 16_556 19_655
O8S Zr1 O1 O1 -122.8(11) 6_565 19_655
O8S Zr1 O1 O1 -19.9(4) 2_655 19_655
O1 Zr1 O1 O1 -172.2(3) 22 19_655
O1S Zr1 O1 O1 21.8(17) . 19_655
O11S Zr1 O1 O1 64.0(10) 2_655 19_655
O11S Zr1 O1 O1 136.7(19) . 19_655
C11 Zr1 O1 O1 97.72(14) 2_655 19_655
O8S Zr1 O1 Zr1 -88.6(11) . 2_655
Zr1 Zr1 O1 Zr1 -152.9(10) 6_565 2_655
O8S Zr1 O1 Zr1 -90.8(4) 16_556 2_655
O8S Zr1 O1 Zr1 -122.8(11) 6_565 2_655
O8S Zr1 O1 Zr1 -19.9(4) 2_655 2_655
O1 Zr1 O1 Zr1 -172.2(3) 22 2_655
O1S Zr1 O1 Zr1 21.8(17) . 2_655
O11S Zr1 O1 Zr1 64.0(10) 2_655 2_655
O11S Zr1 O1 Zr1 136.7(19) . 2_655
C11 Zr1 O1 Zr1 97.72(14) 2_655 2_655
O1 O1 C1 O1 73.3(9) 19_655 11_656
Zr1 O1 C1 O1 -0.5(9) . 11_656
Zr1 O1 C1 O1 37.1(3) 2_655 11_656
Zr1 O1 C1 O1 -73.8(17) . 19_655
Zr1 O1 C1 O1 -36.2(11) 2_655 19_655
O1 O1 C1 O1 132.3(15) 19_655 16_556
Zr1 O1 C1 O1 58.5(18) . 16_556
Zr1 O1 C1 O1 96.0(10) 2_655 16_556
O1 O1 C1 C2 -106.7(9) 19_655 .
Zr1 O1 C1 C2 179.5(9) . .
Zr1 O1 C1 C2 -142.9(3) 2_655 .
O1 C1 C2 C3 172.1(10) 11_656 19_655
O1 C1 C2 C3 -78.2(10) 19_655 19_655
O1 C1 C2 C3 -7.9(10) . 19_655
O1 C1 C2 C3 101.8(10) 16_556 19_655
O1 C1 C2 C3 78.2(10) 11_656 11_656
O1 C1 C2 C3 -172.1(10) 19_655 11_656
O1 C1 C2 C3 -101.8(10) . 11_656
O1 C1 C2 C3 7.9(10) 16_556 11_656
O1 C1 C2 C3 -7.9(10) 11_656 16_556
O1 C1 C2 C3 101.8(10) 19_655 16_556
O1 C1 C2 C3 172.1(10) . 16_556
O1 C1 C2 C3 -78.2(10) 16_556 16_556
O1 C1 C2 C3 -101.8(10) 11_656 .
O1 C1 C2 C3 7.9(10) 19_655 .
O1 C1 C2 C3 78.2(10) . .
O1 C1 C2 C3 -172.1(10) 16_556 .
C3 C2 C3 C4 -65.2(5) 19_655 .
C3 C2 C3 C4 0.0(3) 11_656 .
C3 C2 C3 C4 62.1(5) 16_556 .
C1 C2 C3 C4 -180.0(3) . .
C3 C2 C3 C3 65.2(4) 11_656 19_655
C3 C2 C3 C3 127.2(5) 16_556 19_655
C1 C2 C3 C3 -114.8(4) . 19_655
C3 C2 C3 C3 -127.2(5) 19_655 16_556
C3 C2 C3 C3 -62.1(4) 11_656 16_556
C1 C2 C3 C3 117.9(4) . 16_556
C2 C3 C4 C5 -0.1(5) . .
C3 C3 C4 C5 -47.0(4) 19_655 .
C3 C3 C4 C5 43.0(4) 16_556 .
C2 C3 C4 C4 47.0(4) . 19_655
C3 C3 C4 C4 0.0 19_655 19_655
C3 C3 C4 C4 90.002(2) 16_556 19_655
C2 C3 C4 C4 -43.1(4) . 16_556
C3 C3 C4 C4 -89.999(1) 19_655 16_556
C3 C3 C4 C4 0.000(3) 16_556 16_556
C3 C4 C5 C4 0.0(3) . 11_656
C4 C4 C5 C4 -65.1(4) 19_655 11_656
C4 C4 C5 C4 62.0(4) 16_556 11_656
C3 C4 C5 C4 65.2(5) . 19_655
C4 C4 C5 C4 127.1(6) 16_556 19_655
C3 C4 C5 C4 -61.9(6) . 16_556
C4 C4 C5 C4 -127.1(6) 19_655 16_556
C3 C4 C5 C6 -180.0(3) . .
C4 C4 C5 C6 114.9(4) 19_655 .
C4 C4 C5 C6 -118.0(4) 16_556 .
C4 C5 C6 C7 -133.0(4) 11_656 19_655
C4 C5 C6 C7 133.0(4) 19_655 19_655
C4 C5 C6 C7 47.0(4) . 19_655
C4 C5 C6 C7 -47.0(4) 16_556 19_655
C4 C5 C6 C7 47.0(4) 11_656 .
C4 C5 C6 C7 -47.0(4) 19_655 .
C4 C5 C6 C7 -133.0(4) . .
C4 C5 C6 C7 133.0(4) 16_556 .
C7 C6 C7 C6 0.0 19_655 3_655
C5 C6 C7 C6 180.0 . 3_655
O8S Zr1 O11 C11 47(4) . .
Zr1 Zr1 O11 C11 15.1(11) 6_565 .
Zr1 Zr1 O11 C11 -96.0(12) 2_655 .
O8S Zr1 O11 C11 53(2) 16_556 .
O8S Zr1 O11 C11 20.7(14) 6_565 .
O8S Zr1 O11 C11 -86.3(15) 2_655 .
O1 Zr1 O11 C11 100.7(14) 22 .
O1 Zr1 O11 C11 168.2(12) . .
O1S Zr1 O11 C11 -52.5(14) . .
O11S Zr1 O11 C11 -144(2) 2_655 .
O11S Zr1 O11 C11 98(3) . .
C11 Zr1 O11 C11 -151(2) 2_655 .
O8S Zr1 O11 C11 -162(3) . 2_655
Zr1 Zr1 O11 C11 166.5(11) 6_565 2_655
Zr1 Zr1 O11 C11 55.5(10) 2_655 2_655
O8S Zr1 O11 C11 -155.5(12) 16_556 2_655
O8S Zr1 O11 C11 172.1(10) 6_565 2_655
O8S Zr1 O11 C11 65.1(14) 2_655 2_655
O1 Zr1 O11 C11 -107.8(10) 22 2_655
O1 Zr1 O11 C11 -40.4(12) . 2_655
O1S Zr1 O11 C11 98.9(11) . 2_655
O11S Zr1 O11 C11 7.0(15) 2_655 2_655
O11S Zr1 O11 C11 -111(4) . 2_655
O8S Zr1 O11 Zr1 32(3) . 6_565
Zr1 Zr1 O11 Zr1 -111.06(18) 2_655 6_565
O8S Zr1 O11 Zr1 38.0(16) 16_556 6_565
O8S Zr1 O11 Zr1 5.6(5) 6_565 6_565
O8S Zr1 O11 Zr1 -101.4(9) 2_655 6_565
O1 Zr1 O11 Zr1 85.7(5) 22 6_565
O1 Zr1 O11 Zr1 153.1(5) . 6_565
O1S Zr1 O11 Zr1 -67.6(6) . 6_565
O11S Zr1 O11 Zr1 -159.5(16) 2_655 6_565
O11S Zr1 O11 Zr1 83(3) . 6_565
C11 Zr1 O11 Zr1 -166.5(11) 2_655 6_565
C11 O11 C11 O11 -74(5) 2_655 6_565
Zr1 O11 C11 O11 48.3(19) 6_565 6_565
Zr1 O11 C11 O11 36(3) . 6_565
C11 O11 C11 C12 103(5) 2_655 .
Zr1 O11 C11 C12 -133.9(4) 6_565 .
Zr1 O11 C11 C12 -146.5(10) . .
C11 O11 C11 Zr1 -123(5) 2_655 6_565
Zr1 O11 C11 Zr1 -12.6(9) . 6_565
O11 C11 C12 C13B -24.5(9) 6_565 23_675
O11 C11 C12 C13B 157.2(9) . 23_675
Zr1 C11 C12 C13B 66.3(3) 6_565 23_675
O11 C11 C12 C13B -157.2(9) 6_565 .
O11 C11 C12 C13B 24.5(9) . .
Zr1 C11 C12 C13B -66.3(3) 6_565 .
O11 C11 C12 C13 22.8(9) 6_565 .
O11 C11 C12 C13 -155.5(9) . .
Zr1 C11 C12 C13 113.6(2) 6_565 .
O11 C11 C12 C13 155.5(9) 6_565 23_675
O11 C11 C12 C13 -22.8(9) . 23_675
Zr1 C11 C12 C13 -113.6(2) 6_565 23_675
C13B C12 C13 C13B 55.7(7) . 23_675
C13 C12 C13 C13B 106.5(7) 23_675 23_675
C11 C12 C13 C13B -124.3(6) . 23_675
C13B C12 C13 C14 -55.7(6) 23_675 .
C13B C12 C13 C14 0.0(3) . .
C13 C12 C13 C14 50.7(5) 23_675 .
C11 C12 C13 C14 179.97(14) . .
C13B C12 C13 C14B -37.4(6) 23_675 23_675
C13B C12 C13 C14B 18.3(3) . 23_675
C13 C12 C13 C14B 69.1(6) 23_675 23_675
C11 C12 C13 C14B -161.7(2) . 23_675
C13B C12 C13 C13 115.3(7) 23_675 21_775
C13B C12 C13 C13 171.0(4) . 21_775
C13 C12 C13 C13 -138.2(3) 23_675 21_775
C11 C12 C13 C13 -9.0(3) . 21_775
C13B C13 C14 C14B -20.3(6) 23_675 23_675
C12 C13 C14 C14B 32.1(5) . 23_675
C13 C13 C14 C14B -141.2(5) 21_775 23_675
C13B C13 C14 C15 -52.3(6) 23_675 .
C12 C13 C14 C15 0.0(3) . .
C14B C13 C14 C15 -32.0(5) 23_675 .
C13 C13 C14 C15 -173.2(3) 21_775 .
C12 C13 C14 C13B 52.3(5) . 23_675
C14B C13 C14 C13B 20.3(6) 23_675 23_675
C13 C13 C14 C13B -120.9(5) 21_775 23_675
C13B C12 C13B C13 134.6(4) 23_675 23_675
C13 C12 C13B C13 99.5(6) . 23_675
C11 C12 C13B C13 -80.5(6) . 23_675
C13B C12 C13B C14B 35.1(6) 23_675 .
C13 C12 C13B C14B 0.0(5) . .
C13 C12 C13B C14B -99.5(7) 23_675 .
C11 C12 C13B C14B 180.0(3) . .
C13B C12 C13B C14 89.1(6) 23_675 23_675
C13 C12 C13B C14 54.0(6) . 23_675
C13 C12 C13B C14 -45.5(5) 23_675 23_675
C11 C12 C13B C14 -126.0(6) . 23_675
C13 C12 C13B C13B -35.1(4) . 23_675
C13 C12 C13B C13B -134.6(4) 23_675 23_675
C11 C12 C13B C13B 144.9(5) . 23_675
C13 C13B C14B C15 -38.4(16) 23_675 23_675
C12 C13B C14B C15 36.2(15) . 23_675
C14 C13B C14B C15 -59.9(14) 23_675 23_675
C13B C13B C14B C15 60.2(14) 23_675 23_675
C13 C13B C14B C14 21.5(7) 23_675 23_675
C12 C13B C14B C14 96.1(7) . 23_675
C13B C13B C14B C14 120.1(5) 23_675 23_675
C13 C13B C14B C15 -74.7(8) 23_675 .
C12 C13B C14B C15 0.0(7) . .
C14 C13B C14B C15 -96.1(8) 23_675 .
C13B C13B C14B C15 24.0(5) 23_675 .
C13 C13B C14B C14B -98.6(5) 23_675 23_675
C12 C13B C14B C14B -24.0(4) . 23_675
C14 C13B C14B C14B -120.1(5) 23_675 23_675
C13B C13B C14B C14B -0.001(1) 23_675 23_675
C12 C13B C14B C13 74.7(7) . 23_675
C14 C13B C14B C13 -21.5(7) 23_675 23_675
C13B C13B C14B C13 98.6(5) 23_675 23_675
C14B C14 C15 C15 -97.7(10) 23_675 23_675
C13 C14 C15 C15 -34.6(4) . 23_675
C13B C14 C15 C15 -66.5(5) 23_675 23_675
C13 C14 C15 C14B 63.1(9) . 23_675
C13B C14 C15 C14B 31.2(9) 23_675 23_675
C14B C14 C15 C14B -63.1(9) 23_675 .
C13 C14 C15 C14B 0.0(4) . .
C13B C14 C15 C14B -31.9(4) 23_675 .
C14B C14 C15 C16 117.0(10) 23_675 .
C13 C14 C15 C16 -179.9(3) . .
C13B C14 C15 C16 148.2(4) 23_675 .
C14B C14 C15 C16 166(2) 23_675 23_675
C13 C14 C15 C16 -131.2(15) . 23_675
C13B C14 C15 C16 -163.1(15) 23_675 23_675
C14 C14B C15 C15 54.0(5) 23_675 23_675
C13B C14B C15 C15 130.0(10) . 23_675
C14B C14B C15 C15 -179.992(5) 23_675 23_675
C13 C14B C15 C15 99.4(8) 23_675 23_675
C15 C14B C15 C14B 179.992(8) 23_675 23_675
C14 C14B C15 C14B -126.0(5) 23_675 23_675
C13B C14B C15 C14B -50.0(10) . 23_675
C13 C14B C15 C14B -80.6(8) 23_675 23_675
C15 C14B C15 C14 -130.0(8) 23_675 .
C14 C14B C15 C14 -76.1(8) 23_675 .
C13B C14B C15 C14 0.0(7) . .
C14B C14B C15 C14 50.0(7) 23_675 .
C13 C14B C15 C14 -30.7(5) 23_675 .
C15 C14B C15 C16 49.9(10) 23_675 .
C14 C14B C15 C16 103.8(8) 23_675 .
C13B C14B C15 C16 179.9(5) . .
C14B C14B C15 C16 -130.1(10) 23_675 .
C13 C14B C15 C16 149.2(5) 23_675 .
C15 C14B C15 C16 30.9(8) 23_675 23_675
C14 C14B C15 C16 84.9(8) 23_675 23_675
C13B C14B C15 C16 160.9(6) . 23_675
C14B C14B C15 C16 -149.1(8) 23_675 23_675
C13 C14B C15 C16 130.3(6) 23_675 23_675
C15 C15 C16 C19 87.3(15) 23_675 .
C14B C15 C16 C19 -49(2) 23_675 .
C14 C15 C16 C19 -117.1(16) . .
C14B C15 C16 C19 63.0(16) . .
C16 C15 C16 C19 87.3(15) 23_675 .
C15 C15 C16 C17 -86.1(9) 23_675 .
C14B C15 C16 C17 137.5(13) 23_675 .
C14 C15 C16 C17 69.5(9) . .
C14B C15 C16 C17 -110.4(10) . .
C16 C15 C16 C17 -86.1(9) 23_675 .
C15 C15 C16 C16 -0.004(4) 23_675 23_675
C14B C15 C16 C16 -136.4(12) 23_675 23_675
C14 C15 C16 C16 155.6(4) . 23_675
C14B C15 C16 C16 -24.3(4) . 23_675
C14B C15 C16 C15 -136.4(12) 23_675 23_675
C14 C15 C16 C15 155.6(4) . 23_675
C14B C15 C16 C15 -24.3(4) . 23_675
C16 C15 C16 C15 0.004(6) 23_675 23_675
C17 N31 C17 C18 5.8(19) 16 .
Ni1 N31 C17 C18 165(2) . .
C17 N31 C17 C16 -174.2(13) 16 .
Ni1 N31 C17 C16 -15(3) . .
C17 N31 C17 C17 -80.2(18) 16 23_675
Ni1 N31 C17 C17 79(2) . 23_675
C18 C18 C17 N31 -95.4(12) 23_675 .
C18 C18 C17 N31 -3.4(11) 16 .
C18 C18 C17 N31 -50.7(18) 7_675 .
C18 C18 C17 C16 84.7(10) 23_675 .
C18 C18 C17 C16 176.6(9) 16 .
C18 C18 C17 C16 129.3(16) 7_675 .
C18 C18 C17 C17 -0.001(2) 23_675 23_675
C18 C18 C17 C17 92.0(3) 16 23_675
C18 C18 C17 C17 44.6(13) 7_675 23_675
C19 C16 C17 N31 -0.3(19) . .
C16 C16 C17 N31 97.6(14) 23_675 .
C15 C16 C17 N31 173.7(17) . .
C15 C16 C17 N31 148.6(16) 23_675 .
C19 C16 C17 C18 179.7(12) . .
C16 C16 C17 C18 -82.4(10) 23_675 .
C15 C16 C17 C18 -6.3(15) . .
C15 C16 C17 C18 -31.4(14) 23_675 .
C19 C16 C17 C17 -97.9(14) . 23_675
C16 C16 C17 C17 -0.003(6) 23_675 23_675
C15 C16 C17 C17 76.1(7) . 23_675
C15 C16 C17 C17 51.0(7) 23_675 23_675
C19 N32 C19 C20 -11(4) 19 .
Ni1 N32 C19 C20 -165(3) . .
C19 N32 C19 C16 167.8(16) 19 .
Ni1 N32 C19 C16 14(4) . .
C19 N32 C19 C19 80(3) 19 23_675
Ni1 N32 C19 C19 -74(3) . 23_675
C20 C20 C19 N32 7(2) 19 .
C20 C20 C19 N32 97(2) 23_675 .
C20 C20 C19 C16 -172.2(17) 19 .
C20 C20 C19 C16 -82(2) 23_675 .
C20 C20 C19 C19 -90.4(5) 19 23_675
C20 C20 C19 C19 0.000(9) 23_675 23_675
C17 C16 C19 N32 1(3) . .
C16 C16 C19 N32 -94(3) 23_675 .
C15 C16 C19 N32 -172(3) . .
C15 C16 C19 N32 -143(3) 23_675 .
C17 C16 C19 C20 179.6(18) . .
C16 C16 C19 C20 85(2) 23_675 .
C15 C16 C19 C20 7(3) . .
C15 C16 C19 C20 36(3) 23_675 .
C17 C16 C19 C19 95.1(11) . 23_675
C16 C16 C19 C19 0.003(1) 23_675 23_675
C15 C16 C19 C19 -77.8(12) . 23_675
C15 C16 C19 C19 -48.8(10) 23_675 23_675
C17 N31 Ni1 Ni1 -78(2) . 13_675
C17 N31 Ni1 Ni1 78(2) 16 13_675
C17 N31 Ni1 N31 102(2) . 19
C17 N31 Ni1 N31 -102(2) 16 19
C17 N31 Ni1 N32 21(3) . .
C17 N31 Ni1 N32 178(2) 16 .
C17 N31 Ni1 N32 -178(2) . 16
C17 N31 Ni1 N32 -21(3) 16 16
C19 N32 Ni1 Ni1 75(3) . 13_675
C19 N32 Ni1 Ni1 -75(3) 19 13_675
C19 N32 Ni1 N31 171(3) . 19
C19 N32 Ni1 N31 21(4) 19 19
C19 N32 Ni1 N31 -21(4) . .
C19 N32 Ni1 N31 -171(3) 19 .
C19 N32 Ni1 N32 -105(3) . 16
C19 N32 Ni1 N32 105(3) 19 16
O8S Zr1 O11S Zr1 55(3) . 6_565
Zr1 Zr1 O11S Zr1 -106.1(9) 2_655 6_565
O8S Zr1 O11S Zr1 60(2) 16_556 6_565
O8S Zr1 O11S Zr1 11.6(7) 6_565 6_565
O8S Zr1 O11S Zr1 -95(2) 2_655 6_565
O1 Zr1 O11S Zr1 94.7(12) 22 6_565
O1 Zr1 O11S Zr1 154.6(6) . 6_565
O1S Zr1 O11S Zr1 -60.3(12) . 6_565
O11S Zr1 O11S Zr1 -148.6(7) 2_655 6_565
C11 Zr1 O11S Zr1 -139(3) 2_655 6_565

loop_
_platon_squeeze_void_nr
_platon_squeeze_void_average_x
_platon_squeeze_void_average_y
_platon_squeeze_void_average_z
_platon_squeeze_void_volume
_platon_squeeze_void_count_electrons
_platon_squeeze_void_content
1 0.000 0.000 0.000 449 104 ' '
2 0.257 0.593 -0.015 2122 404 ' '
